data_7122632
loop_
_publ_author_name
'Roy, Subhra Kanti'
'Tiwari, Anuj'
'Saleem, Mohammed'
'Jana, Chandan K.'

_publ_section_title
;
 Metal free direct C(sp<sup>2</sup>)-H arylaminations using nitrosoarenes
 to 2-hydroxy-di(het)aryl amines as multifunctional A\b-aggregation
 modulators.
;
_journal_issue 100
_journal_name_full 'Chemical communications (Cambridge, England)'
_journal_page_first 14081
_journal_page_last 14084
_journal_paper_doi 10.1039/c8cc08470j
_journal_volume 54
_journal_year 2018
_chemical_formula_moiety 'C16 H12 N2 O5, C6 H15 N'
_chemical_formula_sum 'C22 H27 N3 O5'
_chemical_formula_weight 413.47
_chemical_name_systematic unk
_space_group_IT_number 14
_space_group_name_Hall '-P 2ybc'
_space_group_name_H-M_alt 'P 1 21/c 1'
_symmetry_cell_setting monoclinic
_symmetry_Int_Tables_number 14
_symmetry_space_group_name_Hall '-P 2ybc'
_symmetry_space_group_name_H-M 'P 1 21/c 1'
_atom_sites_solution_hydrogens geom
_atom_sites_solution_primary direct
_atom_sites_solution_secondary difmap
_audit_creation_method SHELXL-97
_audit_update_record
;
2018-11-14 deposited with the CCDC.
2018-11-23 downloaded from the CCDC.
;
_cell_angle_alpha 90.00
_cell_angle_beta 93.091(13)
_cell_angle_gamma 90.00
_cell_formula_units_Z 4
_cell_length_a 19.306(3)
_cell_length_b 10.033(2)
_cell_length_c 11.1506(14)
_cell_measurement_reflns_used 25860
_cell_measurement_temperature 293(2)
_cell_measurement_theta_max 25.00
_cell_measurement_theta_min 2.89
_cell_volume 2156.7(6)
_computing_structure_refinement 'SHELXL-97 (Sheldrick, 1997)'
_computing_structure_solution 'SHELXS-97 (Sheldrick, 1990)'
_diffrn_ambient_temperature 293(2)
_diffrn_measured_fraction_theta_full 0.993
_diffrn_measured_fraction_theta_max 0.993
_diffrn_measurement_device_type 'CCD area detector'
_diffrn_measurement_method 'phi and omega scans'
_diffrn_radiation_monochromator graphite
_diffrn_radiation_probe x-ray
_diffrn_radiation_type MoK\a
_diffrn_radiation_wavelength 0.71073
_diffrn_reflns_av_R_equivalents 0.1143
_diffrn_reflns_av_sigmaI/netI 0.1230
_diffrn_reflns_limit_h_max 22
_diffrn_reflns_limit_h_min -22
_diffrn_reflns_limit_k_max 11
_diffrn_reflns_limit_k_min -11
_diffrn_reflns_limit_l_max 13
_diffrn_reflns_limit_l_min -12
_diffrn_reflns_number 15507
_diffrn_reflns_theta_full 25.00
_diffrn_reflns_theta_max 25.00
_diffrn_reflns_theta_min 2.89
_diffrn_source 'fine-focus sealed tube'
_exptl_absorpt_coefficient_mu 0.091
_exptl_absorpt_correction_T_max 0.980
_exptl_absorpt_correction_T_min 0.975
_exptl_absorpt_correction_type multi-scan
_exptl_crystal_colour orange
_exptl_crystal_density_diffrn 1.273
_exptl_crystal_density_method 'not measured'
_exptl_crystal_description needle
_exptl_crystal_F_000 880
_exptl_crystal_recrystallization_method methanol
_exptl_crystal_size_max 0.28
_exptl_crystal_size_mid 0.25
_exptl_crystal_size_min 0.22
_refine_diff_density_max 1.048
_refine_diff_density_min -0.522
_refine_diff_density_rms 0.170
_refine_ls_extinction_coef 0.016(9)
_refine_ls_extinction_expression Fc^*^=kFc[1+0.001xFc^2^\l^3^/sin(2\q)]^-1/4^
_refine_ls_extinction_method SHELXL
_refine_ls_goodness_of_fit_ref 1.741
_refine_ls_hydrogen_treatment mixed
_refine_ls_matrix_type full
_refine_ls_number_parameters 276
_refine_ls_number_reflns 3762
_refine_ls_number_restraints 0
_refine_ls_restrained_S_all 1.741
_refine_ls_R_factor_all 0.2791
_refine_ls_R_factor_gt 0.2241
_refine_ls_shift/su_max 0.003
_refine_ls_shift/su_mean 0.000
_refine_ls_structure_factor_coef Fsqd
_refine_ls_weighting_details 'calc w=1/[\s^2^(Fo^2^)+(0.2000P)^2^+0.0000P] where P=(Fo^2^+2Fc^2^)/3'
_refine_ls_weighting_scheme calc
_refine_ls_wR_factor_gt 0.5229
_refine_ls_wR_factor_ref 0.5529
_reflns_number_gt 2070
_reflns_number_total 3762
_reflns_threshold_expression >2sigma(I)
_cod_data_source_file c8cc08470j2.cif
_cod_data_source_block platon
_cod_depositor_comments
;
The following automatic conversions were performed:

'_exptl_absorpt_correction_type' value 'MULTI-SCAN' changed to
'multi-scan' according to
/home/data/users/saulius/crontab/automatic-downloads/rss-feeds/RSC/lib/dictionaries/cif_core.dic
dictionary named 'cif_core.dic' version 2.4.2 from 2011-04-26.

Automatic conversion script
Id: cif_fix_values 4973 2017-02-22 13:04:09Z antanas 

 Adding full bibliography for 7122632--7122638.cif.
;
_cod_original_sg_symbol_H-M 'P 21/c'
_cod_database_code 7122632

loop_
_symmetry_equiv_pos_as_xyz
'x, y, z'
'-x, y+1/2, -z+1/2'
'-x, -y, -z'
'x, -y-1/2, z-1/2'

loop_
_atom_site_label
_atom_site_type_symbol
_atom_site_fract_x
_atom_site_fract_y
_atom_site_fract_z
_atom_site_U_iso_or_equiv
_atom_site_adp_type
_atom_site_occupancy
_atom_site_symmetry_multiplicity
_atom_site_calc_flag
_atom_site_refinement_flags
O4 O 0.1550(4) 0.5594(8) -0.0341(5) 0.047(2) Uani 1 1 d .
O2 O 0.5674(5) 0.6262(12) 0.1068(10) 0.099(4) Uani 1 1 d .
O1 O 0.5762(5) 0.7898(11) 0.2353(10) 0.093(3) Uani 1 1 d .
O3 O 0.1664(4) 0.4846(7) 0.3281(5) 0.046(2) Uani 1 1 d .
H3A H 0.1968 0.5285 0.3641 0.069 Uiso 1 1 calc R
O5 O 0.2348(4) 0.7167(7) -0.0145(6) 0.051(2) Uani 1 1 d .
N2 N 0.2558(4) 0.6775(8) 0.2351(7) 0.043(2) Uani 1 1 d .
H2 H 0.2406 0.7226 0.2936 0.052 Uiso 1 1 calc R
N1 N 0.5425(6) 0.7046(12) 0.1779(10) 0.069(3) Uani 1 1 d .
C7 C 0.2066(5) 0.6032(9) 0.1620(7) 0.031(2) Uani 1 1 d .
C13 C 0.0190(5) 0.2833(11) 0.1014(9) 0.048(3) Uani 1 1 d .
C11 C 0.2008(5) 0.6326(10) 0.0384(8) 0.036(2) Uani 1 1 d .
C10 C 0.1112(5) 0.4676(10) 0.0119(8) 0.039(2) Uani 1 1 d .
C15 C 0.0660(6) 0.4005(12) -0.0661(9) 0.051(3) Uani 1 1 d .
H15 H 0.0664 0.4165 -0.1482 0.061 Uiso 1 1 calc R
C14 C 0.0199(6) 0.3089(11) -0.0223(8) 0.049(3) Uani 1 1 d .
H14 H -0.0107 0.2639 -0.0753 0.059 Uiso 1 1 calc R
C12 C 0.0653(5) 0.3501(11) 0.1793(8) 0.045(3) Uani 1 1 d .
H12 H 0.0650 0.3338 0.2614 0.054 Uiso 1 1 calc R
C9 C 0.1125(5) 0.4418(9) 0.1363(7) 0.034(2) Uani 1 1 d .
C8 C 0.1653(5) 0.5129(10) 0.2161(8) 0.038(2) Uani 1 1 d .
C4 C 0.3249(5) 0.6820(10) 0.2189(8) 0.042(3) Uani 1 1 d .
C3 C 0.3687(6) 0.7669(10) 0.2929(9) 0.045(3) Uani 1 1 d .
H3 H 0.3494 0.8178 0.3523 0.054 Uiso 1 1 calc R
C2 C 0.4390(6) 0.7747(12) 0.2778(10) 0.057(3) Uani 1 1 d .
H2A H 0.4665 0.8333 0.3241 0.069 Uiso 1 1 calc R
C1 C 0.4683(6) 0.6951(12) 0.1937(10) 0.053(3) Uani 1 1 d .
C6 C 0.4286(6) 0.6074(12) 0.1234(9) 0.056(3) Uani 1 1 d .
H6 H 0.4493 0.5532 0.0680 0.067 Uiso 1 1 calc R
C5 C 0.3584(6) 0.6010(11) 0.1361(9) 0.047(3) Uani 1 1 d .
H5 H 0.3321 0.5414 0.0888 0.056 Uiso 1 1 calc R
C16 C -0.0329(7) 0.1842(14) 0.1438(10) 0.075(4) Uani 1 1 d .
H16A H -0.0417 0.2019 0.2262 0.113 Uiso 1 1 calc R
H16B H -0.0147 0.0956 0.1368 0.113 Uiso 1 1 calc R
H16C H -0.0754 0.1919 0.0954 0.113 Uiso 1 1 calc R
N3 N 0.2614(5) 0.0707(9) 0.0101(7) 0.047(2) Uani 1 1 d .
C17 C 0.1649(9) -0.0011(16) 0.1363(12) 0.088(5) Uani 1 1 d .
H17A H 0.1438 0.0759 0.0986 0.132 Uiso 1 1 calc R
H17B H 0.1567 -0.0005 0.2204 0.132 Uiso 1 1 calc R
H17C H 0.1453 -0.0803 0.1001 0.132 Uiso 1 1 calc R
C18 C 0.2434(8) 0.0014(12) 0.1197(9) 0.067(4) Uani 1 1 d .
H18A H 0.2665 0.0451 0.1885 0.081 Uiso 1 1 calc R
H18B H 0.2605 -0.0895 0.1172 0.081 Uiso 1 1 calc R
C22 C 0.3305(6) 0.0226(13) -0.0327(11) 0.066(4) Uani 1 1 d .
H22A H 0.3368 0.0589 -0.1120 0.079 Uiso 1 1 calc R
H22B H 0.3292 -0.0737 -0.0399 0.079 Uiso 1 1 calc R
C21 C 0.3927(8) 0.0613(19) 0.0497(14) 0.101(5) Uani 1 1 d .
H21A H 0.3866 0.0275 0.1290 0.151 Uiso 1 1 calc R
H21B H 0.3967 0.1567 0.0527 0.151 Uiso 1 1 calc R
H21C H 0.4342 0.0242 0.0194 0.151 Uiso 1 1 calc R
C19 C 0.2543(8) 0.2165(12) 0.0189(10) 0.067(4) Uani 1 1 d .
H19A H 0.2906 0.2501 0.0745 0.080 Uiso 1 1 calc R
H19B H 0.2101 0.2368 0.0520 0.080 Uiso 1 1 calc R
C20 C 0.2585(7) 0.2883(13) -0.0990(11) 0.067(4) Uani 1 1 d .
H20A H 0.3059 0.2915 -0.1208 0.100 Uiso 1 1 calc R
H20B H 0.2411 0.3774 -0.0915 0.100 Uiso 1 1 calc R
H20C H 0.2311 0.2418 -0.1601 0.100 Uiso 1 1 calc R

loop_
_atom_site_aniso_label
_atom_site_aniso_U_11
_atom_site_aniso_U_22
_atom_site_aniso_U_33
_atom_site_aniso_U_23
_atom_site_aniso_U_13
_atom_site_aniso_U_12
O4 0.042(4) 0.073(5) 0.025(3) 0.000(3) 0.000(3) -0.010(4)
O2 0.051(6) 0.126(9) 0.123(8) -0.048(7) 0.032(6) -0.008(6)
O1 0.053(6) 0.111(8) 0.115(8) -0.022(6) 0.006(5) -0.030(6)
O3 0.046(4) 0.062(5) 0.030(4) 0.002(3) -0.004(3) -0.008(4)
O5 0.054(5) 0.055(5) 0.044(4) 0.005(3) 0.002(3) -0.012(4)
N2 0.034(5) 0.053(5) 0.045(5) -0.018(4) 0.008(4) -0.008(4)
N1 0.049(7) 0.076(8) 0.083(7) -0.005(6) 0.014(6) -0.003(6)
C7 0.025(5) 0.040(5) 0.028(4) 0.000(4) -0.004(3) -0.008(4)
C13 0.027(5) 0.058(7) 0.059(7) 0.002(5) -0.005(5) -0.011(5)
C11 0.027(5) 0.046(6) 0.035(5) 0.008(4) 0.002(4) 0.002(5)
C10 0.034(6) 0.040(6) 0.043(6) 0.005(4) 0.001(4) 0.003(5)
C15 0.053(7) 0.062(8) 0.035(5) -0.002(5) -0.010(5) 0.008(6)
C14 0.047(7) 0.064(7) 0.036(5) -0.004(5) -0.008(5) -0.010(6)
C12 0.033(6) 0.070(7) 0.032(5) 0.004(5) 0.004(4) -0.004(5)
C9 0.027(5) 0.042(6) 0.034(5) 0.005(4) 0.004(4) 0.006(4)
C8 0.029(5) 0.049(6) 0.036(6) -0.004(4) 0.003(4) 0.006(5)
C4 0.039(6) 0.050(6) 0.039(5) 0.007(4) 0.007(4) 0.006(5)
C3 0.052(7) 0.044(6) 0.038(5) -0.005(4) -0.003(5) -0.011(5)
C2 0.046(7) 0.071(8) 0.057(6) -0.003(6) 0.019(5) -0.007(6)
C1 0.034(6) 0.065(8) 0.060(7) 0.006(6) 0.007(5) -0.003(6)
C6 0.054(8) 0.069(8) 0.045(6) -0.009(5) 0.015(5) -0.007(6)
C5 0.046(7) 0.045(6) 0.049(6) -0.002(5) 0.002(5) -0.003(5)
C16 0.067(9) 0.098(10) 0.058(7) 0.009(7) -0.013(6) -0.024(8)
N3 0.044(5) 0.045(5) 0.051(5) 0.002(4) -0.003(4) 0.001(4)
C17 0.101(13) 0.100(12) 0.064(8) 0.002(8) 0.026(8) 0.004(10)
C18 0.110(12) 0.054(7) 0.035(6) -0.001(5) -0.008(7) 0.020(7)
C22 0.045(7) 0.080(9) 0.074(8) -0.017(7) 0.016(6) -0.016(7)
C21 0.067(10) 0.140(15) 0.093(10) 0.031(10) -0.023(8) -0.017(10)
C19 0.088(10) 0.056(8) 0.056(7) -0.011(6) 0.002(6) 0.008(7)
C20 0.055(8) 0.068(8) 0.075(8) 0.013(6) 0.000(6) -0.002(7)

loop_
_atom_type_symbol
_atom_type_description
_atom_type_scat_dispersion_real
_atom_type_scat_dispersion_imag
_atom_type_scat_source
C C 0.0033 0.0016 'International Tables Vol C Tables 4.2.6.8 and 6.1.1.4'
H H 0.0000 0.0000 'International Tables Vol C Tables 4.2.6.8 and 6.1.1.4'
N N 0.0061 0.0033 'International Tables Vol C Tables 4.2.6.8 and 6.1.1.4'
O O 0.0106 0.0060 'International Tables Vol C Tables 4.2.6.8 and 6.1.1.4'

loop_
_geom_angle_atom_site_label_1
_geom_angle_atom_site_label_2
_geom_angle_atom_site_label_3
_geom_angle
C10 O4 C11 121.9(7)
C8 O3 H3A 109.5
C4 N2 C7 124.8(8)
C4 N2 H2 117.6
C7 N2 H2 117.6
O1 N1 O2 124.3(11)
O1 N1 C1 118.6(10)
O2 N1 C1 117.1(11)
C8 C7 C11 123.6(8)
C8 C7 N2 118.7(8)
C11 C7 N2 117.6(8)
C12 C13 C14 119.1(9)
C12 C13 C16 122.7(9)
C14 C13 C16 118.2(9)
O5 C11 O4 115.0(8)
O5 C11 C7 126.4(9)
O4 C11 C7 118.5(8)
O4 C10 C15 118.4(8)
O4 C10 C9 120.9(8)
C15 C10 C9 120.7(9)
C10 C15 C14 119.9(9)
C10 C15 H15 120.0
C14 C15 H15 120.0
C15 C14 C13 120.6(9)
C15 C14 H14 119.7
C13 C14 H14 119.7
C13 C12 C9 120.9(9)
C13 C12 H12 119.5
C9 C12 H12 119.5
C12 C9 C10 118.7(9)
C12 C9 C8 123.0(8)
C10 C9 C8 118.3(8)
O3 C8 C7 126.7(9)
O3 C8 C9 116.8(8)
C7 C8 C9 116.5(8)
N2 C4 C5 123.8(10)
N2 C4 C3 119.9(9)
C5 C4 C3 116.2(9)
C2 C3 C4 121.2(10)
C2 C3 H3 119.4
C4 C3 H3 119.4
C1 C2 C3 119.6(11)
C1 C2 H2A 120.2
C3 C2 H2A 120.2
C2 C1 C6 121.3(10)
C2 C1 N1 119.2(11)
C6 C1 N1 119.6(10)
C5 C6 C1 119.5(10)
C5 C6 H6 120.2
C1 C6 H6 120.2
C6 C5 C4 122.0(10)
C6 C5 H5 119.0
C4 C5 H5 119.0
C13 C16 H16A 109.5
C13 C16 H16B 109.5
H16A C16 H16B 109.5
C13 C16 H16C 109.5
H16A C16 H16C 109.5
H16B C16 H16C 109.5
C18 N3 C19 112.9(9)
C18 N3 C22 111.3(9)
C19 N3 C22 115.0(10)
C18 C17 H17A 109.5
C18 C17 H17B 109.5
H17A C17 H17B 109.5
C18 C17 H17C 109.5
H17A C17 H17C 109.5
H17B C17 H17C 109.5
N3 C18 C17 112.8(10)
N3 C18 H18A 109.0
C17 C18 H18A 109.0
N3 C18 H18B 109.0
C17 C18 H18B 109.0
H18A C18 H18B 107.8
N3 C22 C21 114.0(11)
N3 C22 H22A 108.8
C21 C22 H22A 108.8
N3 C22 H22B 108.8
C21 C22 H22B 108.8
H22A C22 H22B 107.6
C22 C21 H21A 109.5
C22 C21 H21B 109.5
H21A C21 H21B 109.5
C22 C21 H21C 109.5
H21A C21 H21C 109.5
H21B C21 H21C 109.5
N3 C19 C20 114.0(9)
N3 C19 H19A 108.7
C20 C19 H19A 108.7
N3 C19 H19B 108.7
C20 C19 H19B 108.7
H19A C19 H19B 107.6
C19 C20 H20A 109.5
C19 C20 H20B 109.5
H20A C20 H20B 109.5
C19 C20 H20C 109.5
H20A C20 H20C 109.5
H20B C20 H20C 109.5

loop_
_geom_bond_atom_site_label_1
_geom_bond_atom_site_label_2
_geom_bond_distance
O4 C10 1.369(12)
O4 C11 1.377(11)
O2 N1 1.233(13)
O1 N1 1.232(13)
O3 C8 1.280(11)
O3 H3A 0.8200
O5 C11 1.238(11)
N2 C4 1.356(13)
N2 C7 1.429(11)
N2 H2 0.8600
N1 C1 1.456(15)
C7 C8 1.368(13)
C7 C11 1.407(12)
C13 C12 1.386(14)
C13 C14 1.404(14)
C13 C16 1.506(15)
C10 C15 1.375(14)
C10 C9 1.410(13)
C15 C14 1.388(15)
C15 H15 0.9300
C14 H14 0.9300
C12 C9 1.398(14)
C12 H12 0.9300
C9 C8 1.496(13)
C4 C5 1.413(14)
C4 C3 1.430(14)
C3 C2 1.379(16)
C3 H3 0.9300
C2 C1 1.376(15)
C2 H2A 0.9300
C1 C6 1.382(16)
C6 C5 1.370(15)
C6 H6 0.9300
C5 H5 0.9300
C16 H16A 0.9600
C16 H16B 0.9600
C16 H16C 0.9600
N3 C18 1.465(14)
N3 C19 1.473(14)
N3 C22 1.520(14)
C17 C18 1.54(2)
C17 H17A 0.9600
C17 H17B 0.9600
C17 H17C 0.9600
C18 H18A 0.9700
C18 H18B 0.9700
C22 C21 1.523(18)
C22 H22A 0.9700
C22 H22B 0.9700
C21 H21A 0.9600
C21 H21B 0.9600
C21 H21C 0.9600
C19 C20 1.505(16)
C19 H19A 0.9700
C19 H19B 0.9700
C20 H20A 0.9600
C20 H20B 0.9600
C20 H20C 0.9600

loop_
_geom_torsion_atom_site_label_1
_geom_torsion_atom_site_label_2
_geom_torsion_atom_site_label_3
_geom_torsion_atom_site_label_4
_geom_torsion
C4 N2 C7 C8 124.4(10)
C4 N2 C7 C11 -58.9(13)
C10 O4 C11 O5 -176.5(9)
C10 O4 C11 C7 5.6(13)
C8 C7 C11 O5 177.0(10)
N2 C7 C11 O5 0.5(15)
C8 C7 C11 O4 -5.4(14)
N2 C7 C11 O4 178.1(8)
C11 O4 C10 C15 178.7(9)
C11 O4 C10 C9 -1.6(14)
O4 C10 C15 C14 -178.6(9)
C9 C10 C15 C14 1.7(16)
C10 C15 C14 C13 -0.3(17)
C12 C13 C14 C15 -0.5(17)
C16 C13 C14 C15 179.2(11)
C14 C13 C12 C9 -0.1(16)
C16 C13 C12 C9 -179.7(11)
C13 C12 C9 C10 1.4(15)
C13 C12 C9 C8 -177.7(10)
O4 C10 C9 C12 178.1(9)
C15 C10 C9 C12 -2.2(15)
O4 C10 C9 C8 -2.7(13)
C15 C10 C9 C8 176.9(9)
C11 C7 C8 O3 -177.7(9)
N2 C7 C8 O3 -1.3(15)
C11 C7 C8 C9 1.1(14)
N2 C7 C8 C9 177.5(8)
C12 C9 C8 O3 1.0(14)
C10 C9 C8 O3 -178.1(8)
C12 C9 C8 C7 -177.9(9)
C10 C9 C8 C7 3.0(13)
C7 N2 C4 C5 -7.9(15)
C7 N2 C4 C3 175.9(9)
N2 C4 C3 C2 -179.3(10)
C5 C4 C3 C2 4.1(15)
C4 C3 C2 C1 -2.9(17)
C3 C2 C1 C6 0.2(18)
C3 C2 C1 N1 179.6(11)
O1 N1 C1 C2 -4.4(17)
O2 N1 C1 C2 175.8(12)
O1 N1 C1 C6 175.0(12)
O2 N1 C1 C6 -4.8(17)
C2 C1 C6 C5 1.1(18)
N1 C1 C6 C5 -178.3(11)
C1 C6 C5 C4 0.3(17)
N2 C4 C5 C6 -179.2(10)
C3 C4 C5 C6 -2.8(15)
C19 N3 C18 C17 73.7(13)
C22 N3 C18 C17 -155.3(10)
C18 N3 C22 C21 -68.2(14)
C19 N3 C22 C21 61.7(14)
C18 N3 C19 C20 -168.5(11)
C22 N3 C19 C20 62.4(14)
